data_1557708
loop_
_publ_author_name
'Zheng, Shuai'
'Zhang, Shuo-Qing'
'Saeednia, Borna'
'Zhou, Jiawang'
'Anna, Jessica M.'
'Hong, Xin'
'Molander, Gary A.'

_publ_section_title
;
 Diastereoselective olefin amidoacylation via photoredox PCET/nickel-dual
 catalysis: reaction scope and mechanistic insights
;
_journal_issue 16
_journal_name_full 'Chemical Science'
_journal_page_first 4131
_journal_page_last 4137
_journal_paper_doi 10.1039/D0SC01459A
_journal_volume 11
_journal_year 2020
_chemical_formula_moiety 'C19 H19 N O2'
_chemical_formula_sum 'C19 H19 N O2'
_chemical_formula_weight 293.35
_space_group_crystal_system monoclinic
_space_group_IT_number 14
_space_group_name_Hall '-P 2ybc'
_space_group_name_H-M_alt 'P 1 21/c 1'
_atom_sites_solution_hydrogens geom
_atom_sites_solution_primary dual
_audit_creation_date 2020-02-04
_audit_creation_method
;
Olex2 1.2
(compiled 2018.05.29 svn.r3508 for OlexSys, GUI svn.r5506)
;
_audit_update_record
;
2020-02-04 deposited with the CCDC.	2020-04-01 downloaded from the CCDC.
;
_cell_angle_alpha 90
_cell_angle_beta 97.266(2)
_cell_angle_gamma 90
_cell_formula_units_Z 4
_cell_length_a 10.8161(6)
_cell_length_b 8.4185(5)
_cell_length_c 16.7407(11)
_cell_measurement_reflns_used 9013
_cell_measurement_temperature 100
_cell_measurement_theta_max 25.399
_cell_measurement_theta_min 3.076
_cell_volume 1512.09(16)
_computing_cell_refinement 'SAINT V8.38A (2016)'
_computing_data_collection 'Bruker APEX3 v2018.7-2'
_computing_data_reduction 'SAINT V8.38A (2016)'
_computing_molecular_graphics 'ORTEP-3 (Farrugia, 2012)'
_computing_publication_material 'Olex2 (Dolomanov et al., 2009)'
_computing_structure_refinement 'ShelXL (Sheldrick, 2015)'
_computing_structure_solution 'ShelXT (Sheldrick, 2015)'
_diffrn_ambient_temperature 100
_diffrn_measured_fraction_theta_full 0.999
_diffrn_measured_fraction_theta_max 0.998
_diffrn_measurement_device 'CMOS area detector'
_diffrn_measurement_device_type 'Bruker D8QUEST'
_diffrn_measurement_method '\w and \f scans'
_diffrn_radiation_monochromator graphite
_diffrn_radiation_type MoK\a
_diffrn_radiation_wavelength 0.71073
_diffrn_reflns_av_R_equivalents 0.0370
_diffrn_reflns_av_unetI/netI 0.0182
_diffrn_reflns_Laue_measured_fraction_full 0.999
_diffrn_reflns_Laue_measured_fraction_max 0.998
_diffrn_reflns_limit_h_max 13
_diffrn_reflns_limit_h_min -13
_diffrn_reflns_limit_k_max 10
_diffrn_reflns_limit_k_min -10
_diffrn_reflns_limit_l_max 20
_diffrn_reflns_limit_l_min -18
_diffrn_reflns_number 23261
_diffrn_reflns_point_group_measured_fraction_full 0.999
_diffrn_reflns_point_group_measured_fraction_max 0.998
_diffrn_reflns_theta_full 25.242
_diffrn_reflns_theta_max 25.398
_diffrn_reflns_theta_min 2.906
_diffrn_source 'sealed tube'
_exptl_absorpt_coefficient_mu 0.083
_exptl_absorpt_correction_T_max 0.7452
_exptl_absorpt_correction_T_min 0.7097
_exptl_absorpt_correction_type multi-scan
_exptl_absorpt_process_details 'SADABS v2016/2'
_exptl_crystal_colour colorless
_exptl_crystal_density_diffrn 1.289
_exptl_crystal_description bar
_exptl_crystal_F_000 624
_exptl_crystal_size_max 0.41
_exptl_crystal_size_mid 0.14
_exptl_crystal_size_min 0.12
_refine_diff_density_max 0.236
_refine_diff_density_min -0.305
_refine_diff_density_rms 0.059
_refine_ls_extinction_method none
_refine_ls_goodness_of_fit_ref 1.123
_refine_ls_hydrogen_treatment constr
_refine_ls_matrix_type full
_refine_ls_number_parameters 200
_refine_ls_number_reflns 2783
_refine_ls_number_restraints 0
_refine_ls_restrained_S_all 1.123
_refine_ls_R_factor_all 0.0450
_refine_ls_R_factor_gt 0.0379
_refine_ls_shift/su_max 0.001
_refine_ls_shift/su_mean 0.000
_refine_ls_structure_factor_coef Fsqd
_refine_ls_weighting_details 'w=1/[\s^2^(Fo^2^)+(0.0418P)^2^+0.7109P] where P=(Fo^2^+2Fc^2^)/3'
_refine_ls_weighting_scheme calc
_refine_ls_wR_factor_gt 0.0895
_refine_ls_wR_factor_ref 0.0944
_reflns_number_gt 2437
_reflns_number_total 2783
_reflns_threshold_expression 'I > 2\s(I)'
_cod_data_source_file d0sc01459a2.cif
_cod_data_source_block 9243
_cod_depositor_comments
;Adding full bibliography for 1557708.cif.

 Adding full bibliography for 1557708.cif.
;
_cod_database_code 1557708
_shelx_shelxl_version_number 2018/3
_shelx_estimated_absorpt_t_max 0.990
_shelx_estimated_absorpt_t_min 0.967
_olex2_submission_special_instructions 'No special instructions were received'

loop_
_space_group_symop_operation_xyz
'x, y, z'
'-x, y+1/2, -z+1/2'
'-x, -y, -z'
'x, -y-1/2, z-1/2'

loop_
_atom_site_label
_atom_site_type_symbol
_atom_site_fract_x
_atom_site_fract_y
_atom_site_fract_z
_atom_site_U_iso_or_equiv
_atom_site_adp_type
_atom_site_occupancy
_atom_site_site_symmetry_order
_atom_site_calc_flag
_atom_site_refinement_flags_posn
_atom_site_refinement_flags_adp
_atom_site_refinement_flags_occupancy
_atom_site_disorder_assembly
_atom_site_disorder_group
O1 O 0.06380(9) -0.07155(11) 0.60249(6) 0.0194(2) Uani 1 1 d . . . . .
O2 O 0.51763(9) 0.22534(12) 0.43126(6) 0.0225(3) Uani 1 1 d . . . . .
N1 N 0.16881(10) 0.13864(13) 0.55386(6) 0.0118(2) Uani 1 1 d . . . . .
C1 C 0.13631(12) 0.25687(15) 0.60816(8) 0.0115(3) Uani 1 1 d . . . . .
C2 C 0.13958(12) 0.22189(17) 0.68976(8) 0.0144(3) Uani 1 1 d . . . . .
H2 H 0.161806 0.118342 0.709075 0.017 Uiso 1 1 calc R . . . .
C3 C 0.11032(13) 0.33855(17) 0.74265(8) 0.0170(3) Uani 1 1 d . . . . .
H3 H 0.110378 0.313565 0.797994 0.020 Uiso 1 1 calc R . . . .
C4 C 0.08092(12) 0.49150(17) 0.71571(9) 0.0178(3) Uani 1 1 d . . . . .
H4 H 0.062530 0.571352 0.752532 0.021 Uiso 1 1 calc R . . . .
C5 C 0.07861(12) 0.52689(17) 0.63457(9) 0.0172(3) Uani 1 1 d . . . . .
H5 H 0.059158 0.631532 0.615775 0.021 Uiso 1 1 calc R . . . .
C6 C 0.10469(12) 0.40954(16) 0.58076(8) 0.0142(3) Uani 1 1 d . . . . .
H6 H 0.100926 0.433558 0.525056 0.017 Uiso 1 1 calc R . . . .
C7 C 0.13106(12) -0.01683(16) 0.55577(8) 0.0140(3) Uani 1 1 d . . . . .
C8 C 0.18365(13) -0.10607(17) 0.48976(9) 0.0190(3) Uani 1 1 d . . . . .
H8a H 0.115607 -0.148742 0.450508 0.023 Uiso 1 1 calc R . . . .
H8b H 0.236117 -0.195636 0.512427 0.023 Uiso 1 1 calc R . . . .
C9 C 0.26135(13) 0.01284(17) 0.44933(8) 0.0173(3) Uani 1 1 d . . . . .
H9a H 0.237410 0.011857 0.390260 0.021 Uiso 1 1 calc R . . . .
H9b H 0.351064 -0.013296 0.460917 0.021 Uiso 1 1 calc R . . . .
C10 C 0.23470(12) 0.17740(16) 0.48448(8) 0.0123(3) Uani 1 1 d . . . . .
H10 H 0.177834 0.238695 0.443915 0.015 Uiso 1 1 calc R . . . .
C11 C 0.35383(12) 0.27696(16) 0.51099(8) 0.0133(3) Uani 1 1 d . . . . .
H11 H 0.327025 0.383191 0.529271 0.016 Uiso 1 1 calc R . . . .
C12 C 0.42437(12) 0.30302(16) 0.43860(8) 0.0148(3) Uani 1 1 d . . . . .
C13 C 0.37937(12) 0.42547(16) 0.37645(8) 0.0143(3) Uani 1 1 d . . . . .
C14 C 0.44618(14) 0.44601(17) 0.31083(8) 0.0182(3) Uani 1 1 d . . . . .
H14 H 0.517095 0.381724 0.306166 0.022 Uiso 1 1 calc R . . . .
C15 C 0.40956(14) 0.55963(17) 0.25256(9) 0.0207(3) Uani 1 1 d . . . . .
H15 H 0.455850 0.573398 0.208464 0.025 Uiso 1 1 calc R . . . .
C16 C 0.30551(14) 0.65316(17) 0.25853(8) 0.0192(3) Uani 1 1 d . . . . .
H16 H 0.280296 0.730496 0.218438 0.023 Uiso 1 1 calc R . . . .
C17 C 0.23831(13) 0.63350(17) 0.32325(9) 0.0183(3) Uani 1 1 d . . . . .
H17 H 0.166822 0.697124 0.327273 0.022 Uiso 1 1 calc R . . . .
C18 C 0.27543(12) 0.52106(16) 0.38205(8) 0.0149(3) Uani 1 1 d . . . . .
H18 H 0.229656 0.509061 0.426505 0.018 Uiso 1 1 calc R . . . .
C19 C 0.43602(13) 0.19984(17) 0.58123(8) 0.0168(3) Uani 1 1 d . . . . .
H19a H 0.394895 0.207246 0.630010 0.025 Uiso 1 1 calc GR . . . .
H19b H 0.516439 0.254867 0.589974 0.025 Uiso 1 1 calc GR . . . .
H19c H 0.449495 0.087882 0.568815 0.025 Uiso 1 1 calc GR . . . .

loop_
_atom_site_aniso_label
_atom_site_aniso_U_11
_atom_site_aniso_U_22
_atom_site_aniso_U_33
_atom_site_aniso_U_23
_atom_site_aniso_U_13
_atom_site_aniso_U_12
O1 0.0227(5) 0.0132(5) 0.0232(6) 0.0019(4) 0.0068(4) -0.0033(4)
O2 0.0218(5) 0.0226(6) 0.0250(6) 0.0052(4) 0.0108(4) 0.0089(4)
N1 0.0144(5) 0.0095(6) 0.0119(6) -0.0001(4) 0.0037(4) 0.0002(4)
C1 0.0097(6) 0.0113(6) 0.0137(6) -0.0014(5) 0.0027(5) -0.0007(5)
C2 0.0147(6) 0.0140(7) 0.0144(7) 0.0018(5) 0.0018(5) -0.0005(5)
C3 0.0178(7) 0.0212(7) 0.0122(7) -0.0020(6) 0.0028(5) -0.0018(6)
C4 0.0163(7) 0.0167(7) 0.0210(7) -0.0079(6) 0.0048(6) -0.0012(6)
C5 0.0152(7) 0.0115(7) 0.0255(8) -0.0008(6) 0.0047(6) 0.0010(5)
C6 0.0149(6) 0.0134(7) 0.0149(7) 0.0019(5) 0.0040(5) 0.0005(5)
C7 0.0138(6) 0.0103(6) 0.0171(7) 0.0007(5) -0.0009(5) 0.0011(5)
C8 0.0197(7) 0.0125(7) 0.0252(8) -0.0046(6) 0.0038(6) 0.0004(6)
C9 0.0221(7) 0.0150(7) 0.0151(7) -0.0040(6) 0.0041(6) 0.0015(6)
C10 0.0149(7) 0.0123(7) 0.0099(6) 0.0010(5) 0.0024(5) 0.0019(5)
C11 0.0157(7) 0.0111(6) 0.0134(7) 0.0003(5) 0.0034(5) 0.0015(5)
C12 0.0160(7) 0.0124(7) 0.0166(7) -0.0012(5) 0.0043(5) -0.0012(5)
C13 0.0183(7) 0.0110(6) 0.0138(7) -0.0014(5) 0.0027(5) -0.0023(5)
C14 0.0249(7) 0.0133(7) 0.0179(7) -0.0018(6) 0.0087(6) 0.0003(6)
C15 0.0338(8) 0.0161(7) 0.0133(7) -0.0010(6) 0.0078(6) -0.0064(6)
C16 0.0287(8) 0.0127(7) 0.0145(7) 0.0024(6) -0.0034(6) -0.0062(6)
C17 0.0187(7) 0.0138(7) 0.0215(7) 0.0010(6) -0.0012(6) -0.0019(5)
C18 0.0165(7) 0.0134(7) 0.0155(7) 0.0001(5) 0.0040(5) -0.0023(5)
C19 0.0151(7) 0.0199(7) 0.0154(7) 0.0010(6) 0.0019(5) 0.0004(6)

loop_
_atom_type_symbol
_atom_type_description
_atom_type_scat_dispersion_real
_atom_type_scat_dispersion_imag
_atom_type_scat_source
C C 0.0033 0.0016 'International Tables Vol C Tables 4.2.6.8 and 6.1.1.4'
H H 0.0000 0.0000 'International Tables Vol C Tables 4.2.6.8 and 6.1.1.4'
N N 0.0061 0.0033 'International Tables Vol C Tables 4.2.6.8 and 6.1.1.4'
O O 0.0106 0.0060 'International Tables Vol C Tables 4.2.6.8 and 6.1.1.4'

loop_
_geom_angle_atom_site_label_1
_geom_angle_atom_site_label_2
_geom_angle_atom_site_label_3
_geom_angle
_geom_angle_site_symmetry_1
_geom_angle_site_symmetry_3
_geom_angle_publ_flag
C1 N1 C10 122.15(11) . . ?
C7 N1 C1 123.66(11) . . ?
C7 N1 C10 113.85(11) . . ?
C2 C1 N1 120.07(12) . . ?
C6 C1 N1 120.39(12) . . ?
C6 C1 C2 119.51(12) . . ?
C3 C2 C1 119.81(13) . . ?
C2 C3 C4 120.76(13) . . ?
C5 C4 C3 119.49(13) . . ?
C4 C5 C6 120.12(13) . . ?
C5 C6 C1 120.27(13) . . ?
O1 C7 N1 125.21(13) . . ?
O1 C7 C8 126.26(13) . . ?
N1 C7 C8 108.51(11) . . ?
C7 C8 C9 106.24(11) . . ?
C8 C9 C10 106.29(11) . . ?
N1 C10 C9 103.50(10) . . ?
N1 C10 C11 111.12(10) . . ?
C9 C10 C11 113.84(11) . . ?
C12 C11 C10 109.28(10) . . ?
C19 C11 C10 111.82(11) . . ?
C19 C11 C12 111.82(11) . . ?
O2 C12 C11 120.31(12) . . ?
O2 C12 C13 119.83(12) . . ?
C13 C12 C11 119.85(11) . . ?
C14 C13 C12 118.32(12) . . ?
C18 C13 C12 122.87(12) . . ?
C18 C13 C14 118.80(13) . . ?
C15 C14 C13 120.47(13) . . ?
C16 C15 C14 120.16(13) . . ?
C15 C16 C17 119.87(13) . . ?
C18 C17 C16 120.10(14) . . ?
C17 C18 C13 120.60(13) . . ?

loop_
_geom_bond_atom_site_label_1
_geom_bond_atom_site_label_2
_geom_bond_distance
_geom_bond_site_symmetry_2
_geom_bond_publ_flag
O1 C7 1.2236(17) . ?
O2 C12 1.2213(17) . ?
N1 C1 1.4216(17) . ?
N1 C7 1.3726(18) . ?
N1 C10 1.4741(16) . ?
C1 C2 1.3936(19) . ?
C1 C6 1.3927(19) . ?
C2 C3 1.385(2) . ?
C3 C4 1.388(2) . ?
C4 C5 1.388(2) . ?
C5 C6 1.3897(19) . ?
C7 C8 1.5061(19) . ?
C8 C9 1.520(2) . ?
C9 C10 1.5464(18) . ?
C10 C11 1.5541(18) . ?
C11 C12 1.5273(18) . ?
C11 C19 1.5266(18) . ?
C12 C13 1.5013(19) . ?
C13 C14 1.3998(19) . ?
C13 C18 1.3953(19) . ?
C14 C15 1.388(2) . ?
C15 C16 1.387(2) . ?
C16 C17 1.389(2) . ?
C17 C18 1.388(2) . ?
